data_4316535
loop_
_publ_author_name
'Jennifer L. Nicholls'
'Sarah E. Hulse'
'Samantha K. Callear'
'Graham J. Tizzard'
'Richard A. Stephenson'
'Michael B. Hursthouse'
'William Clegg'
'Ross W. Harrington'
'Andrew M. Fogg'

_publ_section_title
;
 Synthesis and Structure of Pillared Molybdates and Tungstates with
 Framework Layers
;
_journal_name_full 'Inorganic Chemistry'
_journal_page_first 8545
_journal_page_last 8551
_journal_paper_doi 10.1021/ic101145p
_journal_volume 49
_journal_year 2010
_chemical_formula_moiety 'Ce2 (Mo O4)2 (H2 O)2 (C4 H2 O4)'
_chemical_formula_sum 'C4 H6 Ce2 Mo2 O14'
_chemical_formula_weight 750.21
_chemical_name_systematic
;
 ?
;
_space_group_IT_number 2
_symmetry_cell_setting triclinic
_symmetry_space_group_name_Hall '-P 1'
_symmetry_space_group_name_H-M 'P -1'
_atom_sites_solution_hydrogens geom
_atom_sites_solution_primary direct
_atom_sites_solution_secondary difmap
_audit_creation_method SHELXL-97
_cell_angle_alpha 78.671(6)
_cell_angle_beta 85.649(7)
_cell_angle_gamma 87.288(11)
_cell_formula_units_Z 2
_cell_length_a 7.2307(9)
_cell_length_b 7.4798(9)
_cell_length_c 13.5668(7)
_cell_measurement_reflns_used 10001
_cell_measurement_temperature 120(2)
_cell_measurement_theta_max 29.92
_cell_measurement_theta_min 1.45
_cell_volume 716.98(13)
_computing_cell_refinement 'Rigaku TwinSolve'
_computing_data_collection 'Rigaku CrystalClear'
_computing_data_reduction 'Rigaku TwinSolve'
_computing_molecular_graphics 'Bruker SHELXTL'
_computing_publication_material 'Bruker SHELXTL and local programs'
_computing_structure_refinement 'Bruker SHELXTL'
_computing_structure_solution 'Bruker SHELXTL'
_diffrn_ambient_temperature 120(2)
_diffrn_measured_fraction_theta_full 0.794
_diffrn_measured_fraction_theta_max 0.794
_diffrn_measurement_device_type 'Rigaku Saturn 724 on Crystal Logic goniometer'
_diffrn_measurement_method 'thin-slice \w scans'
_diffrn_radiation_monochromator silicon
_diffrn_radiation_source 'Diamond beamline I19'
_diffrn_radiation_type synchrotron
_diffrn_radiation_wavelength 0.6889
_diffrn_reflns_av_R_equivalents 0.0000
_diffrn_reflns_av_sigmaI/netI 0.0112
_diffrn_reflns_limit_h_max 6
_diffrn_reflns_limit_h_min -10
_diffrn_reflns_limit_k_max 9
_diffrn_reflns_limit_k_min -8
_diffrn_reflns_limit_l_max 19
_diffrn_reflns_limit_l_min -19
_diffrn_reflns_number 4475
_diffrn_reflns_theta_full 29.97
_diffrn_reflns_theta_max 29.97
_diffrn_reflns_theta_min 4.06
_diffrn_standards_decay_% 0
_diffrn_standards_number 0
_exptl_absorpt_coefficient_mu 8.007
_exptl_absorpt_correction_T_max 0.897
_exptl_absorpt_correction_T_min 0.690
_exptl_absorpt_correction_type multi-scan
_exptl_absorpt_process_details 'Rigaku TwinSolve'
_exptl_crystal_colour black
_exptl_crystal_density_diffrn 3.475
_exptl_crystal_density_method 'not measured'
_exptl_crystal_description plate
_exptl_crystal_F_000 684
_exptl_crystal_size_max 0.05
_exptl_crystal_size_mid 0.04
_exptl_crystal_size_min 0.02
_refine_diff_density_max 3.023
_refine_diff_density_min -2.705
_refine_diff_density_rms 0.572
_refine_ls_extinction_coef 0.0032(13)
_refine_ls_extinction_expression Fc^*^=kFc[1+0.001xFc^2^\l^3^/sin(2\q)]^-1/4^
_refine_ls_extinction_method SHELXL
_refine_ls_goodness_of_fit_ref 1.098
_refine_ls_hydrogen_treatment constr
_refine_ls_matrix_type full
_refine_ls_number_parameters 201
_refine_ls_number_reflns 4475
_refine_ls_number_restraints 72
_refine_ls_restrained_S_all 1.090
_refine_ls_R_factor_all 0.0772
_refine_ls_R_factor_gt 0.0714
_refine_ls_shift/su_max 0.002
_refine_ls_shift/su_mean 0.000
_refine_ls_structure_factor_coef Fsqd
_refine_ls_weighting_details 'calc w=1/[\s^2^(Fo^2^)+(0.1073P)^2^+38.4881P] where P=(Fo^2^+2Fc^2^)/3'
_refine_ls_weighting_scheme calc
_refine_ls_wR_factor_gt 0.2033
_refine_ls_wR_factor_ref 0.2096
_reflns_number_gt 4125
_reflns_number_total 4475
_reflns_threshold_expression I>2\s(I)
_cod_data_source_file ic101145p_si_002_6.cif
_cod_data_source_block ssi0053
_cod_database_code 4316535

loop_
_symmetry_equiv_pos_as_xyz
'x, y, z'
'-x, -y, -z'

loop_
_atom_site_label
_atom_site_type_symbol
_atom_site_fract_x
_atom_site_fract_y
_atom_site_fract_z
_atom_site_U_iso_or_equiv
_atom_site_adp_type
_atom_site_occupancy
_atom_site_symmetry_multiplicity
_atom_site_calc_flag
_atom_site_refinement_flags
_atom_site_disorder_assembly
_atom_site_disorder_group
Ce1 Ce 0.09514(10) 0.67063(11) 0.20010(5) 0.0091(2) Uani 1 1 d . . .
Ce2 Ce 0.37279(10) 0.16882(11) 0.20574(5) 0.0086(2) Uani 1 1 d . . .
O1 O 0.3076(15) 0.6222(15) 0.3477(7) 0.0142(19) Uani 1 1 d U . .
O2 O 0.3467(16) 0.3217(15) 0.3512(6) 0.0151(19) Uani 1 1 d U . .
C1 C 0.3735(19) 0.465(2) 0.3817(9) 0.0112(19) Uani 1 1 d U . .
C2 C 0.4940(18) 0.4386(19) 0.4709(9) 0.011(2) Uani 1 1 d U . .
H2 H 0.5650 0.3277 0.4861 0.013 Uiso 1 1 calc R . .
O3 O -0.0914(14) 0.8055(16) 0.3400(7) 0.0138(18) Uani 1 1 d U . .
O4 O 0.1434(14) 0.9948(16) 0.3235(7) 0.0147(19) Uani 1 1 d U . .
C3 C 0.0047(18) 0.919(2) 0.3715(9) 0.0113(19) Uani 1 1 d U . .
C4 C -0.054(2) 0.957(2) 0.4760(10) 0.015(2) Uani 1 1 d U . .
H4 H -0.1706 0.9177 0.5073 0.017 Uiso 1 1 calc R . .
Mo1 Mo -0.07818(15) 0.21461(17) 0.11014(8) 0.0092(3) Uani 1 1 d . . .
O5 O 0.0683(14) 0.3479(15) 0.1682(7) 0.014(2) Uani 1 1 d . . .
O6 O -0.1125(15) 0.3119(15) -0.0180(7) 0.015(2) Uani 1 1 d . . .
O7 O -0.2933(15) 0.1931(16) 0.1804(8) 0.017(2) Uani 1 1 d . . .
O8 O 0.0350(15) -0.0018(15) 0.1191(7) 0.014(2) Uani 1 1 d . . .
Mo2 Mo 0.55742(15) 0.70199(16) 0.10918(7) 0.0087(3) Uani 1 1 d . . .
O9 O 0.4185(14) 0.5084(15) 0.1434(8) 0.014(2) Uani 1 1 d . . .
O10 O 0.3998(15) 0.8677(15) 0.1528(7) 0.015(2) Uani 1 1 d . . .
O11 O 0.7635(15) 0.6712(15) 0.1729(8) 0.015(2) Uani 1 1 d . . .
O12 O 0.6108(15) 0.7625(17) -0.0220(7) 0.019(2) Uani 1 1 d . . .
O13 O -0.0625(18) 0.4346(18) 0.3544(9) 0.024(3) Uani 1 1 d . . .
O14 O 0.5285(14) -0.0694(15) 0.3410(7) 0.016(2) Uani 1 1 d . . .

loop_
_atom_site_aniso_label
_atom_site_aniso_U_11
_atom_site_aniso_U_22
_atom_site_aniso_U_33
_atom_site_aniso_U_23
_atom_site_aniso_U_13
_atom_site_aniso_U_12
Ce1 0.0063(3) 0.0095(5) 0.0113(3) -0.0016(2) -0.0013(2) -0.0001(2)
Ce2 0.0071(3) 0.0079(5) 0.0108(3) -0.0012(2) -0.0008(2) -0.0006(2)
O1 0.014(4) 0.011(5) 0.017(4) -0.001(3) -0.006(3) -0.002(3)
O2 0.024(5) 0.014(5) 0.007(3) -0.002(3) 0.003(3) -0.002(4)
C1 0.012(4) 0.011(4) 0.011(3) -0.002(3) -0.001(3) 0.000(3)
C2 0.009(4) 0.012(6) 0.010(4) -0.003(3) 0.005(3) 0.003(4)
O3 0.008(4) 0.019(5) 0.017(4) -0.011(3) 0.004(3) -0.003(3)
O4 0.008(4) 0.019(5) 0.017(4) -0.004(3) 0.004(3) -0.005(3)
C3 0.006(4) 0.018(5) 0.012(3) -0.006(3) 0.000(3) -0.005(3)
C4 0.015(5) 0.014(6) 0.015(4) -0.007(4) 0.004(4) 0.005(4)
Mo1 0.0063(4) 0.0093(7) 0.0119(4) -0.0014(4) -0.0012(3) -0.0010(4)
O5 0.012(4) 0.011(6) 0.018(4) -0.001(3) 0.002(3) 0.000(4)
O6 0.021(5) 0.016(6) 0.009(3) -0.003(3) -0.002(3) 0.004(4)
O7 0.010(4) 0.013(6) 0.025(5) 0.000(4) 0.001(4) 0.001(4)
O8 0.016(5) 0.012(6) 0.012(4) 0.006(3) -0.004(3) -0.004(4)
Mo2 0.0070(5) 0.0082(7) 0.0113(4) -0.0024(4) -0.0008(3) -0.0012(4)
O9 0.008(4) 0.014(6) 0.022(4) -0.010(4) -0.003(3) -0.001(4)
O10 0.014(5) 0.012(6) 0.017(4) -0.002(4) 0.000(3) -0.001(4)
O11 0.013(5) 0.011(6) 0.022(4) -0.005(4) -0.001(4) -0.007(4)
O12 0.014(5) 0.025(7) 0.014(4) 0.005(4) 0.000(3) -0.005(4)
O13 0.021(6) 0.021(7) 0.030(5) -0.005(5) 0.004(5) 0.000(5)
O14 0.013(4) 0.015(6) 0.017(4) 0.008(4) -0.010(3) -0.001(4)

loop_
_atom_type_symbol
_atom_type_description
_atom_type_scat_dispersion_real
_atom_type_scat_dispersion_imag
_atom_type_scat_source
C C 0.0033 0.0016 'International Tables Vol C Tables 4.2.6.8 and 6.1.1.4'
H H 0.0000 0.0000 'International Tables Vol C Tables 4.2.6.8 and 6.1.1.4'
O O 0.0106 0.0060 'International Tables Vol C Tables 4.2.6.8 and 6.1.1.4'
Mo Mo -1.6832 0.6857 'International Tables Vol C Tables 4.2.6.8 and 6.1.1.4'
Ce Ce -0.2486 2.6331 'International Tables Vol C Tables 4.2.6.8 and 6.1.1.4'

loop_
_geom_angle_atom_site_label_1
_geom_angle_atom_site_label_2
_geom_angle_atom_site_label_3
_geom_angle
_geom_angle_site_symmetry_1
_geom_angle_site_symmetry_3
_geom_angle_publ_flag
O1 Ce1 O3 74.9(3) . . ?
O1 Ce1 O5 102.9(3) . . ?
O1 Ce1 O6 140.3(4) . 2_565 ?
O1 Ce1 O8 114.9(3) . 1_565 ?
O1 Ce1 O9 71.6(3) . . ?
O1 Ce1 O10 68.5(3) . . ?
O1 Ce1 O11 138.9(3) . 1_455 ?
O1 Ce1 O13 71.4(4) . . ?
O3 Ce1 O5 125.4(3) . . ?
O3 Ce1 O6 140.9(3) . 2_565 ?
O3 Ce1 O8 76.3(3) . 1_565 ?
O3 Ce1 O9 146.4(3) . . ?
O3 Ce1 O10 105.8(3) . . ?
O3 Ce1 O11 71.2(3) . 1_455 ?
O3 Ce1 O13 62.8(4) . . ?
O5 Ce1 O6 72.2(3) . 2_565 ?
O5 Ce1 O8 141.0(3) . 1_565 ?
O5 Ce1 O9 64.7(3) . . ?
O5 Ce1 O10 124.4(3) . . ?
O5 Ce1 O11 79.4(4) . 1_455 ?
O5 Ce1 O13 65.0(4) . . ?
O6 Ce1 O8 72.5(4) 2_565 1_565 ?
O6 Ce1 O9 70.9(3) 2_565 . ?
O6 Ce1 O10 81.9(4) 2_565 . ?
O6 Ce1 O11 80.1(4) 2_565 1_455 ?
O6 Ce1 O13 132.5(4) 2_565 . ?
O8 Ce1 O9 117.3(3) 1_565 . ?
O8 Ce1 O10 65.4(3) 1_565 . ?
O8 Ce1 O11 78.6(4) 1_565 1_455 ?
O8 Ce1 O13 135.6(4) 1_565 . ?
O9 Ce1 O10 60.4(3) . . ?
O9 Ce1 O11 139.1(3) . 1_455 ?
O9 Ce1 O13 106.4(4) . . ?
O10 Ce1 O11 143.2(3) . 1_455 ?
O10 Ce1 O13 139.9(4) . . ?
O11 Ce1 O13 72.9(4) 1_455 . ?
O2 Ce2 O4 75.7(4) . 1_545 ?
O2 Ce2 O5 81.8(4) . . ?
O2 Ce2 O7 94.2(4) . 1_655 ?
O2 Ce2 O9 71.1(3) . . ?
O2 Ce2 O10 144.7(3) . 1_545 ?
O2 Ce2 O12 141.0(4) . 2_665 ?
O2 Ce2 O14 78.1(4) . . ?
O4 Ce2 O5 76.4(3) 1_545 . ?
O4 Ce2 O7 139.0(3) 1_545 1_655 ?
O4 Ce2 O9 133.3(4) 1_545 . ?
O4 Ce2 O10 78.5(4) 1_545 1_545 ?
O4 Ce2 O12 129.2(4) 1_545 2_665 ?
O4 Ce2 O14 68.3(3) 1_545 . ?
O5 Ce2 O7 142.4(3) . 1_655 ?
O5 Ce2 O9 67.2(3) . . ?
O5 Ce2 O10 115.0(4) . 1_545 ?
O5 Ce2 O12 77.4(3) . 2_665 ?
O5 Ce2 O14 142.6(3) . . ?
O7 Ce2 O9 76.1(3) 1_655 . ?
O7 Ce2 O10 89.6(4) 1_655 1_545 ?
O7 Ce2 O12 83.1(4) 1_655 2_665 ?
O7 Ce2 O14 70.7(3) 1_655 . ?
O9 Ce2 O10 143.3(3) . 1_545 ?
O9 Ce2 O12 70.5(4) . 2_665 ?
O9 Ce2 O14 132.3(3) . . ?
O10 Ce2 O12 74.4(4) 1_545 2_665 ?
O10 Ce2 O14 70.1(4) 1_545 . ?
O12 Ce2 O14 135.4(4) 2_665 . ?
Ce1 O1 C1 120.0(9) . . ?
Ce2 O2 C1 145.6(8) . . ?
O1 C1 O2 126.6(12) . . ?
O1 C1 C2 119.1(13) . . ?
O2 C1 C2 114.3(11) . . ?
C1 C2 C2 124.0(15) . 2_666 ?
Ce1 O3 C3 110.7(8) . . ?
Ce2 O4 C3 169.0(9) 1_565 . ?
O3 C3 O4 124.3(12) . . ?
O3 C3 C4 116.6(12) . . ?
O4 C3 C4 119.1(13) . . ?
C3 C4 C4 121.8(16) . 2_576 ?
O5 Mo1 O6 113.1(5) . . ?
O5 Mo1 O7 108.2(5) . . ?
O5 Mo1 O8 105.7(5) . . ?
O6 Mo1 O7 109.8(5) . . ?
O6 Mo1 O8 110.2(5) . . ?
O7 Mo1 O8 109.7(5) . . ?
Ce1 O5 Ce2 109.1(4) . . ?
Ce1 O5 Mo1 141.0(5) . . ?
Ce2 O5 Mo1 108.9(5) . . ?
Ce1 O6 Mo1 156.8(6) 2_565 . ?
Ce2 O7 Mo1 155.7(6) 1_455 . ?
Ce1 O8 Mo1 154.1(5) 1_545 . ?
O9 Mo2 O10 99.0(5) . . ?
O9 Mo2 O11 111.3(5) . . ?
O9 Mo2 O12 113.0(5) . . ?
O10 Mo2 O11 112.2(5) . . ?
O10 Mo2 O12 111.1(5) . . ?
O11 Mo2 O12 109.9(5) . . ?
Ce1 O9 Ce2 104.7(4) . . ?
Ce1 O9 Mo2 99.6(5) . . ?
Ce2 O9 Mo2 152.8(5) . . ?
Ce1 O10 Ce2 114.0(4) . 1_565 ?
Ce1 O10 Mo2 100.1(5) . . ?
Ce2 O10 Mo2 145.0(6) 1_565 . ?
Ce1 O11 Mo2 159.5(5) 1_655 . ?
Ce2 O12 Mo2 169.7(6) 2_665 . ?

loop_
_geom_bond_atom_site_label_1
_geom_bond_atom_site_label_2
_geom_bond_distance
_geom_bond_site_symmetry_2
_geom_bond_publ_flag
Ce1 O1 2.575(10) . ?
Ce1 O3 2.583(10) . ?
Ce1 O5 2.553(12) . ?
Ce1 O6 2.442(9) 2_565 ?
Ce1 O8 2.513(10) 1_565 ?
Ce1 O9 2.712(10) . ?
Ce1 O10 2.675(11) . ?
Ce1 O11 2.454(11) 1_455 ?
Ce1 O13 2.679(12) . ?
Ce2 O2 2.459(10) . ?
Ce2 O4 2.446(10) 1_545 ?
Ce2 O5 2.554(10) . ?
Ce2 O7 2.423(11) 1_655 ?
Ce2 O9 2.543(11) . ?
Ce2 O10 2.490(12) 1_545 ?
Ce2 O12 2.439(10) 2_665 ?
Ce2 O14 2.579(8) . ?
O1 C1 1.259(17) . ?
O2 C1 1.25(2) . ?
C1 C2 1.520(18) . ?
C2 C2 1.33(3) 2_666 ?
O3 C3 1.275(18) . ?
O4 Ce2 2.446(10) 1_565 ?
O4 C3 1.250(16) . ?
C3 C4 1.526(18) . ?
C4 C4 1.31(3) 2_576 ?
Mo1 O5 1.809(12) . ?
Mo1 O6 1.779(9) . ?
Mo1 O7 1.759(10) . ?
Mo1 O8 1.766(11) . ?
O6 Ce1 2.442(9) 2_565 ?
O7 Ce2 2.423(11) 1_455 ?
O8 Ce1 2.513(10) 1_545 ?
Mo2 O9 1.767(11) . ?
Mo2 O10 1.799(11) . ?
Mo2 O11 1.762(11) . ?
Mo2 O12 1.766(9) . ?
O10 Ce2 2.490(12) 1_565 ?
O11 Ce1 2.454(11) 1_655 ?
O12 Ce2 2.439(10) 2_665 ?
